data_4350621
loop_
_publ_author_name
'Eisler, Dana J.'
'Chivers, Tristram'

_publ_section_title
;
 Bis(1 degree-amino)cyclodistib(III)azanes: the first structural
 characterization of cis and trans isomers of a single
 cyclodipnict(III)azane.
;
_journal_issue 26
_journal_name_full 'Inorganic chemistry'
_journal_page_first 10734
_journal_page_last 10742
_journal_paper_doi 10.1021/ic061660t
_journal_volume 45
_journal_year 2006
_chemical_formula_moiety 'C24 H38 N4 Sb2'
_chemical_formula_sum 'C24 H38 N4 Sb2'
_chemical_formula_weight 626.08
_space_group_IT_number 60
_space_group_name_Hall '-P 2n 2ab'
_space_group_name_H-M_alt 'P b c n'
_symmetry_cell_setting orthorhombic
_symmetry_space_group_name_H-M 'P b c n'
_atom_sites_solution_hydrogens geom
_atom_sites_solution_primary direct
_atom_sites_solution_secondary difmap
_audit_creation_method SHELXL-97
_cell_angle_alpha 90.00
_cell_angle_beta 90.00
_cell_angle_gamma 90.00
_cell_formula_units_Z 4
_cell_length_a 11.254(2)
_cell_length_b 12.092(2)
_cell_length_c 19.741(4)
_cell_measurement_temperature 173(2)
_cell_volume 2686.4(8)
_computing_cell_refinement 'Nonius DENZO'
_computing_data_collection 'Nonius COLLECT'
_computing_data_reduction 'Nonius DENZO'
_computing_molecular_graphics 'Bruker SHELXTL'
_computing_publication_material 'Bruker SHELXTL'
_computing_structure_refinement 'SHELXL-97 (Sheldrick, 1997)'
_computing_structure_solution 'SHELXS-97 (Sheldrick, 1990)'
_diffrn_ambient_temperature 173(2)
_diffrn_measured_fraction_theta_full 0.994
_diffrn_measured_fraction_theta_max 0.994
_diffrn_measurement_device_type 'Nonius Kappa CCD'
_diffrn_measurement_method 'phi\omega scans'
_diffrn_radiation_monochromator graphite
_diffrn_radiation_source 'fine-focus sealed tube'
_diffrn_radiation_type MoK\a
_diffrn_radiation_wavelength 0.71073
_diffrn_reflns_av_R_equivalents 0.0762
_diffrn_reflns_av_sigmaI/netI 0.0807
_diffrn_reflns_limit_h_max 13
_diffrn_reflns_limit_h_min -13
_diffrn_reflns_limit_k_max 14
_diffrn_reflns_limit_k_min -14
_diffrn_reflns_limit_l_max 23
_diffrn_reflns_limit_l_min -23
_diffrn_reflns_number 18636
_diffrn_reflns_theta_full 25.03
_diffrn_reflns_theta_max 25.03
_diffrn_reflns_theta_min 3.52
_exptl_absorpt_coefficient_mu 2.028
_exptl_absorpt_correction_T_max 0.9417
_exptl_absorpt_correction_T_min 0.8546
_exptl_absorpt_correction_type integration
_exptl_absorpt_process_details 'HKL Scalepack (Otwinowski & Minor 1997)'
_exptl_crystal_colour yellow
_exptl_crystal_density_diffrn 1.548
_exptl_crystal_density_method 'not measured'
_exptl_crystal_description plate
_exptl_crystal_F_000 1248
_exptl_crystal_size_max 0.08
_exptl_crystal_size_mid 0.08
_exptl_crystal_size_min 0.03
_refine_diff_density_max 0.825
_refine_diff_density_min -0.760
_refine_diff_density_rms 0.167
_refine_ls_extinction_coef 0.0027(6)
_refine_ls_extinction_expression Fc^*^=kFc[1+0.001xFc^2^\l^3^/sin(2\q)]^-1/4^
_refine_ls_extinction_method SHELXL
_refine_ls_goodness_of_fit_ref 1.018
_refine_ls_hydrogen_treatment mixed
_refine_ls_matrix_type full
_refine_ls_number_parameters 145
_refine_ls_number_reflns 2366
_refine_ls_number_restraints 1
_refine_ls_restrained_S_all 1.017
_refine_ls_R_factor_all 0.1031
_refine_ls_R_factor_gt 0.0535
_refine_ls_shift/su_max 0.000
_refine_ls_shift/su_mean 0.000
_refine_ls_structure_factor_coef Fsqd
_refine_ls_weighting_details 'calc w=1/[\s^2^(Fo^2^)+(0.0896P)^2^+0.0000P] where P=(Fo^2^+2Fc^2^)/3'
_refine_ls_weighting_scheme calc
_refine_ls_wR_factor_gt 0.1328
_refine_ls_wR_factor_ref 0.1612
_reflns_number_gt 1450
_reflns_number_total 2366
_reflns_threshold_expression >2sigma(I)
_cod_data_source_file ic061660tsi20060901_013006.cif
_cod_data_source_block cis-4
_cod_depositor_comments
;
The following automatic conversions were performed:

data item '_symmetry_cell_setting' value 'Orthorhombic' was changed
to 'orthorhombic' in accordance with the
/home/saulius/struct/COD-crude-data/automatic-downloads/DataCite-retrospective/ACS/depositions/lib/dictionaries/cif_core.dic
dictionary named 'cif_core.dic' version 2.4.2 last updated on
2011-04-26.

Automatic conversion script
Id: cif_fix_values 6909 2019-04-08 15:41:33Z antanas 
;
_cod_original_sg_symbol_H-M Pbcn
_cod_database_code 4350621

loop_
_symmetry_equiv_pos_as_xyz
'x, y, z'
'-x+1/2, -y+1/2, z+1/2'
'-x, y, -z+1/2'
'x+1/2, -y+1/2, -z'
'-x, -y, -z'
'x-1/2, y-1/2, -z-1/2'
'x, -y, z-1/2'
'-x-1/2, y-1/2, z'

loop_
_atom_site_label
_atom_site_type_symbol
_atom_site_fract_x
_atom_site_fract_y
_atom_site_fract_z
_atom_site_U_iso_or_equiv
_atom_site_adp_type
_atom_site_occupancy
_atom_site_symmetry_multiplicity
_atom_site_calc_flag
_atom_site_refinement_flags
Sb1 Sb 0.11566(4) 0.44596(4) 0.29510(3) 0.0319(3) Uani 1 1 d .
N1 N 0.0649(6) 0.4619(5) 0.1970(3) 0.0335(17) Uani 1 1 d .
C1 C 0.1374(8) 0.4269(6) 0.1362(5) 0.036(2) Uani 1 1 d .
C2 C 0.2561(8) 0.4880(7) 0.1405(5) 0.050(3) Uani 1 1 d .
H2A H 0.2419 0.5680 0.1399 0.076 Uiso 1 1 calc R
H2B H 0.3057 0.4676 0.1016 0.076 Uiso 1 1 calc R
H2C H 0.2968 0.4676 0.1825 0.076 Uiso 1 1 calc R
C3 C 0.1635(9) 0.3007(7) 0.1414(5) 0.045(2) Uani 1 1 d .
H3A H 0.0886 0.2603 0.1468 0.067 Uiso 1 1 calc R
H3B H 0.2147 0.2866 0.1806 0.067 Uiso 1 1 calc R
H3C H 0.2036 0.2758 0.1001 0.067 Uiso 1 1 calc R
C4 C 0.0730(9) 0.4532(7) 0.0734(5) 0.047(2) Uani 1 1 d .
H4A H 0.0631 0.5335 0.0696 0.071 Uiso 1 1 calc R
H4B H -0.0052 0.4176 0.0742 0.071 Uiso 1 1 calc R
H4C H 0.1183 0.4259 0.0344 0.071 Uiso 1 1 calc R
N2 N 0.1595(7) 0.6117(6) 0.3007(4) 0.0397(18) Uani 1 1 d D
H2D H 0.096(5) 0.656(6) 0.289(4) 0.048 Uiso 1 1 d D
C5 C 0.2007(7) 0.6653(7) 0.3592(4) 0.035(2) Uani 1 1 d .
C6 C 0.3159(8) 0.6429(8) 0.3823(5) 0.049(3) Uani 1 1 d .
C7 C 0.3575(9) 0.7001(8) 0.4396(5) 0.050(3) Uani 1 1 d .
H7A H 0.4347 0.6841 0.4565 0.061 Uiso 1 1 calc R
C8 C 0.2898(9) 0.7785(9) 0.4718(6) 0.063(3) Uani 1 1 d .
H8A H 0.3195 0.8150 0.5109 0.076 Uiso 1 1 calc R
C9 C 0.1797(10) 0.8040(8) 0.4474(5) 0.057(3) Uani 1 1 d .
H9A H 0.1350 0.8613 0.4682 0.069 Uiso 1 1 calc R
C10 C 0.1314(7) 0.7464(7) 0.3918(5) 0.042(2) Uani 1 1 d .
C11 C 0.3928(8) 0.5626(8) 0.3446(8) 0.069(4) Uani 1 1 d .
H11A H 0.3994 0.5858 0.2972 0.103 Uiso 1 1 calc R
H11B H 0.3572 0.4887 0.3467 0.103 Uiso 1 1 calc R
H11C H 0.4720 0.5608 0.3652 0.103 Uiso 1 1 calc R
C12 C 0.0082(8) 0.7730(8) 0.3682(6) 0.063(3) Uani 1 1 d .
H12A H -0.0389 0.7049 0.3662 0.095 Uiso 1 1 calc R
H12B H 0.0118 0.8065 0.3231 0.095 Uiso 1 1 calc R
H12C H -0.0290 0.8249 0.3999 0.095 Uiso 1 1 calc R

loop_
_atom_site_aniso_label
_atom_site_aniso_U_11
_atom_site_aniso_U_22
_atom_site_aniso_U_33
_atom_site_aniso_U_23
_atom_site_aniso_U_13
_atom_site_aniso_U_12
Sb1 0.0277(4) 0.0277(4) 0.0403(5) -0.0009(3) -0.0057(3) 0.0015(2)
N1 0.030(4) 0.033(4) 0.037(5) -0.008(3) 0.001(3) 0.003(3)
C1 0.039(5) 0.023(4) 0.044(6) -0.013(4) 0.013(4) -0.001(4)
C2 0.044(5) 0.053(5) 0.054(7) -0.011(5) 0.013(5) -0.010(5)
C3 0.056(6) 0.038(5) 0.040(6) -0.003(4) 0.003(5) 0.009(5)
C4 0.058(6) 0.052(6) 0.031(6) -0.003(5) 0.014(5) -0.013(5)
N2 0.041(4) 0.029(4) 0.050(5) -0.009(4) -0.012(4) 0.002(3)
C5 0.028(5) 0.038(5) 0.039(5) 0.014(4) -0.004(4) -0.011(4)
C6 0.044(6) 0.050(6) 0.052(6) 0.011(5) -0.012(5) -0.022(5)
C7 0.043(6) 0.054(6) 0.054(7) 0.014(5) -0.013(5) -0.024(5)
C8 0.063(7) 0.081(8) 0.045(7) -0.004(6) 0.005(6) -0.029(6)
C9 0.066(7) 0.055(6) 0.051(7) -0.013(5) 0.027(6) -0.019(5)
C10 0.042(6) 0.029(4) 0.056(6) -0.003(4) 0.005(5) -0.018(4)
C11 0.037(6) 0.046(6) 0.122(11) -0.014(6) -0.029(6) 0.012(5)
C12 0.041(6) 0.040(6) 0.109(10) -0.006(6) 0.020(6) 0.006(5)

loop_
_atom_type_symbol
_atom_type_description
_atom_type_scat_dispersion_real
_atom_type_scat_dispersion_imag
_atom_type_scat_source
C C 0.0033 0.0016 'International Tables Vol C Tables 4.2.6.8 and 6.1.1.4'
H H 0.0000 0.0000 'International Tables Vol C Tables 4.2.6.8 and 6.1.1.4'
N N 0.0061 0.0033 'International Tables Vol C Tables 4.2.6.8 and 6.1.1.4'
Sb Sb -0.5866 1.5461 'International Tables Vol C Tables 4.2.6.8 and 6.1.1.4'

loop_
_geom_angle_atom_site_label_1
_geom_angle_atom_site_label_2
_geom_angle_atom_site_label_3
_geom_angle
_geom_angle_site_symmetry_1
_geom_angle_site_symmetry_3
N1 Sb1 N1 77.5(3) . 3
N1 Sb1 N2 91.5(3) . .
N1 Sb1 N2 98.1(3) 3 .
C1 N1 Sb1 125.4(6) . .
C1 N1 Sb1 124.7(5) . 3
Sb1 N1 Sb1 101.4(3) . 3
C4 C1 N1 110.1(7) . .
C4 C1 C2 111.9(8) . .
N1 C1 C2 107.0(7) . .
C4 C1 C3 111.1(7) . .
N1 C1 C3 108.9(7) . .
C2 C1 C3 107.7(8) . .
C5 N2 Sb1 124.8(6) . .
C6 C5 N2 119.0(8) . .
C6 C5 C10 119.9(9) . .
N2 C5 C10 121.0(7) . .
C5 C6 C7 118.3(10) . .
C5 C6 C11 119.9(9) . .
C7 C6 C11 121.8(9) . .
C8 C7 C6 121.8(9) . .
C9 C8 C7 119.8(10) . .
C8 C9 C10 120.9(10) . .
C5 C10 C9 119.1(8) . .
C5 C10 C12 121.3(8) . .
C9 C10 C12 119.6(9) . .

loop_
_geom_bond_atom_site_label_1
_geom_bond_atom_site_label_2
_geom_bond_distance
_geom_bond_site_symmetry_2
Sb1 N1 2.027(7) .
Sb1 N1 2.047(7) 3
Sb1 N2 2.067(7) .
N1 C1 1.512(11) .
N1 Sb1 2.047(7) 3
C1 C4 1.471(14) .
C1 C2 1.529(12) .
C1 C3 1.558(11) .
N2 C5 1.403(11) .
C5 C6 1.401(12) .
C5 C10 1.409(12) .
C6 C7 1.406(13) .
C6 C11 1.499(14) .
C7 C8 1.373(14) .
C8 C9 1.364(16) .
C9 C10 1.409(13) .
C10 C12 1.498(13) .
